data_4121973
loop_
_publ_author_name
'Nocton, Gr\'egory'
'Lukens, Wayne W.'
'Booth, Corwin H.'
'Rozenel, Sergio S.'
'Medling, Scott A.'
'Maron, Laurent'
'Andersen, Richard A.'

_publ_section_title
;
 Reversible Sigma C-C Bond Formation Between Phenanthroline Ligands
 Activated by (C5Me5)2Yb.
;
_journal_issue 24
_journal_name_full 'Journal of the American Chemical Society'
_journal_page_first 8626
_journal_page_last 8641
_journal_paper_doi 10.1021/ja502271q
_journal_volume 136
_journal_year 2014
_chemical_formula_sum 'C64 H76 N4 Yb2'
_chemical_formula_weight 1247.36
_chemical_name_systematic
;
 ?
;
_space_group_crystal_system orthorhombic
_space_group_IT_number 61
_space_group_name_H-M_alt 'P b c a'
_symmetry_space_group_name_Hall '-P 2ac 2ab'
_symmetry_space_group_name_H-M 'P b c a'
_atom_sites_solution_hydrogens geom
_atom_sites_solution_primary direct
_atom_sites_solution_secondary difmap
_audit_conform_dict_location ftp://ftp.iucr.org/pub/cif_core.dic
_audit_conform_dict_name cif_core.dic
_audit_conform_dict_version 2.4
_audit_creation_date 2011-11-10T14:59:25-00:00
_audit_creation_method 'WinGX routine CIF_UPDATE'
_cell_angle_alpha 90
_cell_angle_beta 90
_cell_angle_gamma 90
_cell_formula_units_Z 4
_cell_length_a 17.9675(15)
_cell_length_b 17.8594(15)
_cell_length_c 16.2715(13)
_cell_measurement_reflns_used 9726
_cell_measurement_temperature 100(2)
_cell_measurement_theta_max 25.4681
_cell_measurement_theta_min 2.506
_cell_measurement_wavelength 0.71073
_cell_volume 5221.3(7)
_computing_cell_refinement 'SAINT V7.68A integration software'
_computing_data_collection 'Bruker APEX2 software'
_computing_data_reduction 'SORTAV (Blessing, 1995)'
_computing_molecular_graphics 'Ortep-3 for Windows (Farrugia, 1997)'
_computing_publication_material 'WinGX publication routines (Farrugia, 1999)'
_computing_structure_refinement 'SHELXL-97 (Sheldrick, 2008)'
_computing_structure_solution 'SHELXS-97 (Sheldrick, 2008)'
_diffrn_ambient_temperature 100(2)
_diffrn_detector 'APEX-II CCD'
_diffrn_measured_fraction_theta_full 0.734
_diffrn_measured_fraction_theta_max 0.763
_diffrn_measurement_device '\k-geometry diffractometer'
_diffrn_measurement_device_type 'Bruker APEX-II'
_diffrn_measurement_method '\f or \w oscillation scans'
_diffrn_radiation_monochromator graphite
_diffrn_radiation_probe x-ray
_diffrn_radiation_type MoK\a
_diffrn_radiation_wavelength 0.71073
_diffrn_reflns_av_R_equivalents 0.069
_diffrn_reflns_av_unetI/netI 0.055
_diffrn_reflns_limit_h_max 22
_diffrn_reflns_limit_h_min -22
_diffrn_reflns_limit_k_max 22
_diffrn_reflns_limit_k_min -22
_diffrn_reflns_limit_l_max 20
_diffrn_reflns_limit_l_min -20
_diffrn_reflns_number 59465
_diffrn_reflns_theta_full 25
_diffrn_reflns_theta_max 26.61
_diffrn_reflns_theta_min 2.04
_diffrn_source 'sealed x-ray tube'
_exptl_absorpt_coefficient_mu 3.605
_exptl_absorpt_correction_T_max 0.835
_exptl_absorpt_correction_T_min 0.715
_exptl_absorpt_correction_type multi-scan
_exptl_absorpt_process_details SADABS
_exptl_crystal_colour purple
_exptl_crystal_density_diffrn 1.587
_exptl_crystal_density_method 'not measured'
_exptl_crystal_description block
_exptl_crystal_F_000 2512
_exptl_crystal_size_max 0.1
_exptl_crystal_size_mid 0.08
_exptl_crystal_size_min 0.05
_refine_diff_density_max 1.2
_refine_diff_density_min -0.799
_refine_diff_density_rms 0.108
_refine_ls_extinction_method none
_refine_ls_goodness_of_fit_ref 1.003
_refine_ls_hydrogen_treatment mixed
_refine_ls_matrix_type full
_refine_ls_number_parameters 320
_refine_ls_number_reflns 4179
_refine_ls_number_restraints 0
_refine_ls_restrained_S_all 1.003
_refine_ls_R_factor_all 0.0563
_refine_ls_R_factor_gt 0.0344
_refine_ls_shift/su_max 0
_refine_ls_shift/su_mean 0
_refine_ls_structure_factor_coef Fsqd
_refine_ls_weighting_details 'calc w=1/[\s^2^(Fo^2^)+(0.0436P)^2^+0.0000P] where P=(Fo^2^+2Fc^2^)/3'
_refine_ls_weighting_scheme calc
_refine_ls_wR_factor_gt 0.0783
_refine_ls_wR_factor_ref 0.0855
_reflns_number_gt 3005
_reflns_number_total 4179
_reflns_threshold_expression >2sigma(I)
_cod_data_source_file ja502271q_si_002.cif
_cod_data_source_block phen_dimer
_cod_depositor_comments
;
The following automatic conversions were performed:

'_exptl_absorpt_correction_type' value 'Multi-scan' changed to
'multi-scan' according to
/usr/data/users/saulius/crontab/automatic-downloads/rss-feeds/ACS/lib/dictionaries/cif_core.dic
dictionary named 'cif_core.dic' version 2.4.2 from 2011-04-26.

Automatic conversion script
Id: cif_fix_values 2281 2013-09-26 08:29:07Z andrius 

 Adding full bibliography for 4121972--4121976.cif.
;
_cod_database_code 4121973

loop_
_symmetry_equiv_pos_as_xyz
'x, y, z'
'-x+1/2, -y, z+1/2'
'x+1/2, -y+1/2, -z'
'-x, y+1/2, -z+1/2'
'-x, -y, -z'
'x-1/2, y, -z-1/2'
'-x-1/2, y-1/2, z'
'x, -y-1/2, z-1/2'

loop_
_atom_site_label
_atom_site_type_symbol
_atom_site_fract_x
_atom_site_fract_y
_atom_site_fract_z
_atom_site_U_iso_or_equiv
_atom_site_adp_type
_atom_site_occupancy
_atom_site_symmetry_multiplicity
_atom_site_calc_flag
_atom_site_refinement_flags
C12 C 0.0976(4) 0.1002(3) 0.5492(3) 0.0290(13) Uani 1 1 d .
C11 C 0.1392(3) 0.0332(3) 0.5625(3) 0.0261(13) Uani 1 1 d .
C13 C 0.0267(4) 0.0912(3) 0.5826(3) 0.0282(13) Uani 1 1 d .
C5 C 0.1013(3) 0.2195(3) 0.7862(3) 0.0261(13) Uani 1 1 d .
C14 C 0.0228(4) 0.0190(3) 0.6175(3) 0.0267(13) Uani 1 1 d .
C3 C 0.1994(4) 0.2157(3) 0.6984(3) 0.0285(13) Uani 1 1 d .
C17 C 0.1262(4) 0.1630(3) 0.4947(3) 0.0409(17) Uani 1 1 d .
H17A H 0.1775 0.1539 0.4813 0.061 Uiso 1 1 calc R
H17B H 0.122 0.2098 0.5233 0.061 Uiso 1 1 calc R
H17C H 0.0974 0.1649 0.4451 0.061 Uiso 1 1 calc R
C15 C 0.0913(4) -0.0164(3) 0.6055(3) 0.0276(13) Uani 1 1 d .
C20 C 0.1083(4) -0.0963(3) 0.6286(3) 0.0373(16) Uani 1 1 d .
H20A H 0.1588 -0.1079 0.6139 0.056 Uiso 1 1 calc R
H20B H 0.0751 -0.1293 0.5999 0.056 Uiso 1 1 calc R
H20C H 0.1019 -0.1026 0.6868 0.056 Uiso 1 1 calc R
C4 C 0.1257(4) 0.2413(3) 0.7073(3) 0.0291(13) Uani 1 1 d .
N1 N 0.1906(3) -0.0015(2) 0.7645(2) 0.0227(10) Uani 1 1 d .
C29 C -0.0552(4) 0.0242(3) 0.9008(3) 0.0283(13) Uani 1 1 d .
H29 H -0.1055 0.0338 0.9091 0.034 Uiso 1 1 calc R
N2 N 0.0521(3) 0.0400(2) 0.8134(2) 0.0227(10) Uani 1 1 d .
C21 C 0.2567(4) -0.0237(3) 0.7368(3) 0.0284(13) Uani 1 1 d .
H21 H 0.2809 0.0065 0.6987 0.034 Uiso 1 1 calc R
C30 C -0.0207(3) 0.0534(3) 0.8363(3) 0.0248(12) Uani 1 1 d .
H30 H -0.048 0.0859 0.8034 0.03 Uiso 1 1 calc R
C32 C 0.1560(3) -0.0459(3) 0.8239(3) 0.0206(11) Uani 1 1 d .
C27 C 0.0524(4) -0.0585(3) 0.9183(3) 0.0252(13) Uani 1 1 d .
C31 C 0.0854(3) -0.0198(3) 0.8520(3) 0.0205(11) Uani 1 1 d .
C28 C -0.0134(4) -0.0243(3) 0.9607(3) 0.0274(13) Uani 1 1 d .
C2 C 0.2214(4) 0.1796(3) 0.7706(3) 0.0231(12) Uani 1 1 d .
C1 C 0.1601(3) 0.1821(3) 0.8262(3) 0.0216(12) Uani 1 1 d .
C16 C 0.2157(4) 0.0153(4) 0.5288(3) 0.0341(15) Uani 1 1 d .
H16A H 0.236 0.059 0.5028 0.051 Uiso 1 1 calc R
H16B H 0.2119 -0.0244 0.4893 0.051 Uiso 1 1 calc R
H16C H 0.2478 0 0.5729 0.051 Uiso 1 1 calc R
C26 C 0.0853(4) -0.1269(3) 0.9447(3) 0.0319(14) Uani 1 1 d .
H26 H 0.0617 -0.1543 0.9858 0.038 Uiso 1 1 calc R
C24 C 0.1875(4) -0.1119(3) 0.8524(3) 0.0260(13) Uani 1 1 d .
C6 C 0.1611(4) 0.1518(3) 0.9117(3) 0.0358(17) Uani 1 1 d .
H6A H 0.1136 0.1605 0.9372 0.054 Uiso 1 1 calc R
H6B H 0.1992 0.1766 0.9429 0.054 Uiso 1 1 calc R
H6C H 0.171 0.099 0.9102 0.054 Uiso 1 1 calc R
C19 C -0.0461(4) -0.0165(4) 0.6529(3) 0.0412(17) Uani 1 1 d .
H19A H -0.0853 0.0199 0.6552 0.062 Uiso 1 1 calc R
H19B H -0.0357 -0.0345 0.7073 0.062 Uiso 1 1 calc R
H19C H -0.0612 -0.0576 0.6187 0.062 Uiso 1 1 calc R
C10 C 0.0263(4) 0.2396(4) 0.8216(4) 0.0414(16) Uani 1 1 d .
H10A H 0.0218 0.2189 0.8759 0.062 Uiso 1 1 calc R
H10B H -0.0123 0.2196 0.7872 0.062 Uiso 1 1 calc R
H10C H 0.0215 0.2931 0.8243 0.062 Uiso 1 1 calc R
C22 C 0.2917(4) -0.0896(3) 0.7614(3) 0.0306(13) Uani 1 1 d .
H22 H 0.3376 -0.1033 0.7395 0.037 Uiso 1 1 calc R
C23 C 0.2570(4) -0.1339(3) 0.8189(3) 0.0303(14) Uani 1 1 d .
H23 H 0.2791 -0.1783 0.8358 0.036 Uiso 1 1 calc R
C18 C -0.0373(4) 0.1438(4) 0.5753(4) 0.0438(18) Uani 1 1 d .
H18A H -0.0794 0.1238 0.6042 0.066 Uiso 1 1 calc R
H18B H -0.0498 0.1503 0.5184 0.066 Uiso 1 1 calc R
H18C H -0.0239 0.1913 0.5986 0.066 Uiso 1 1 calc R
C7 C 0.2971(4) 0.1527(4) 0.7919(4) 0.0408(16) Uani 1 1 d .
H7A H 0.2961 0.1294 0.8451 0.061 Uiso 1 1 calc R
H7B H 0.3309 0.1943 0.7929 0.061 Uiso 1 1 calc R
H7C H 0.3133 0.117 0.7516 0.061 Uiso 1 1 calc R
C8 C 0.2538(4) 0.2346(4) 0.6301(4) 0.0491(19) Uani 1 1 d .
H8A H 0.2279 0.2595 0.5864 0.074 Uiso 1 1 calc R
H8B H 0.276 0.1894 0.6097 0.074 Uiso 1 1 calc R
H8C H 0.292 0.2669 0.6512 0.074 Uiso 1 1 calc R
C9 C 0.0844(5) 0.2934(3) 0.6504(4) 0.050(2) Uani 1 1 d .
H9A H 0.0351 0.3017 0.6711 0.074 Uiso 1 1 calc R
H9B H 0.0815 0.2714 0.5966 0.074 Uiso 1 1 calc R
H9C H 0.1103 0.3403 0.6471 0.074 Uiso 1 1 calc R
C25 C 0.1488(4) -0.1537(3) 0.9131(3) 0.0320(15) Uani 1 1 d .
H25 H 0.1675 -0.1996 0.9308 0.038 Uiso 1 1 calc R
H28 H -0.045(3) -0.063(3) 0.980(3) 0.019(14) Uiso 1 1 d .
Yb1 Yb 0.116320(13) 0.094347(11) 0.707961(11) 0.01812(9) Uani 1 1 d .
CT01 C 0.0755 0.0454 0.5835 0.01 Uiso 0 1 d P
CT02 C 0.1616 0.2076 0.7578 0.01 Uiso 0 1 d P

loop_
_atom_site_aniso_label
_atom_site_aniso_U_11
_atom_site_aniso_U_22
_atom_site_aniso_U_33
_atom_site_aniso_U_23
_atom_site_aniso_U_13
_atom_site_aniso_U_12
C12 0.034(4) 0.034(3) 0.019(2) -0.006(2) 0.005(2) -0.001(3)
C11 0.033(4) 0.029(3) 0.016(2) -0.0039(19) 0.002(2) -0.008(3)
C13 0.032(4) 0.034(3) 0.019(2) -0.009(2) -0.005(2) 0.003(3)
C5 0.028(4) 0.016(2) 0.035(3) -0.008(2) -0.004(2) 0.002(3)
C14 0.033(4) 0.027(3) 0.020(2) -0.006(2) -0.002(2) -0.010(3)
C3 0.037(4) 0.021(2) 0.027(3) 0.000(2) 0.002(2) -0.010(3)
C17 0.069(6) 0.034(3) 0.019(2) 0.003(2) 0.003(3) -0.002(3)
C15 0.041(4) 0.024(3) 0.018(2) -0.0033(19) 0.000(2) -0.014(3)
C20 0.058(5) 0.022(3) 0.032(3) -0.006(2) -0.005(3) -0.012(3)
C4 0.036(4) 0.018(2) 0.033(3) 0.001(2) -0.011(3) -0.004(3)
N1 0.023(3) 0.021(2) 0.0246(19) -0.0062(16) -0.0007(18) 0.000(2)
C29 0.021(4) 0.040(3) 0.024(2) -0.006(2) 0.003(2) -0.004(3)
N2 0.024(3) 0.025(2) 0.0185(19) -0.0026(16) -0.0022(16) 0.003(2)
C21 0.021(3) 0.029(3) 0.035(3) -0.008(2) 0.002(2) -0.001(3)
C30 0.024(4) 0.028(3) 0.022(2) -0.004(2) -0.006(2) -0.001(3)
C32 0.028(4) 0.019(2) 0.014(2) -0.0029(17) -0.002(2) -0.004(3)
C27 0.030(4) 0.030(3) 0.015(2) 0.0033(19) -0.001(2) -0.002(3)
C31 0.022(3) 0.020(2) 0.019(2) -0.0034(18) 0.000(2) -0.004(2)
C28 0.026(4) 0.036(3) 0.021(2) 0.000(2) 0.003(2) -0.015(3)
C2 0.020(3) 0.017(2) 0.032(3) -0.0078(19) -0.003(2) -0.003(2)
C1 0.025(4) 0.017(2) 0.023(2) -0.0023(18) 0.000(2) -0.002(2)
C16 0.035(4) 0.042(3) 0.026(3) -0.009(2) 0.009(2) 0.001(3)
C26 0.049(5) 0.022(3) 0.025(2) 0.002(2) -0.004(3) -0.006(3)
C24 0.029(4) 0.028(3) 0.022(2) -0.0040(19) -0.011(2) -0.002(3)
C6 0.060(5) 0.026(3) 0.021(2) -0.001(2) -0.004(2) -0.004(3)
C19 0.034(4) 0.059(4) 0.031(3) -0.012(3) 0.005(2) -0.018(4)
C10 0.030(4) 0.033(3) 0.061(4) -0.020(3) -0.001(3) 0.003(3)
C22 0.025(4) 0.031(3) 0.036(3) -0.012(2) -0.001(2) 0.007(3)
C23 0.036(4) 0.019(2) 0.036(3) -0.004(2) -0.011(3) 0.004(3)
C18 0.039(5) 0.058(4) 0.034(3) -0.012(3) -0.011(3) 0.013(4)
C7 0.027(4) 0.035(3) 0.060(4) -0.013(3) -0.007(3) 0.001(3)
C8 0.060(5) 0.051(4) 0.037(3) -0.008(3) 0.014(3) -0.025(4)
C9 0.071(6) 0.026(3) 0.052(4) -0.001(3) -0.032(4) 0.003(4)
C25 0.046(5) 0.022(3) 0.027(3) 0.000(2) -0.011(3) -0.009(3)
Yb1 0.02072(15) 0.01704(12) 0.01659(11) -0.00122(7) 0.00074(8) -0.00151(10)

loop_
_atom_type_symbol
_atom_type_description
_atom_type_scat_dispersion_real
_atom_type_scat_dispersion_imag
_atom_type_scat_source
C C 0.0033 0.0016 'International Tables Vol C Tables 4.2.6.8 and 6.1.1.4'
H H 0 0 'International Tables Vol C Tables 4.2.6.8 and 6.1.1.4'
N N 0.0061 0.0033 'International Tables Vol C Tables 4.2.6.8 and 6.1.1.4'
Yb Yb -0.385 5.5486 'International Tables Vol C Tables 4.2.6.8 and 6.1.1.4'

loop_
_geom_angle_atom_site_label_1
_geom_angle_atom_site_label_2
_geom_angle_atom_site_label_3
_geom_angle
_geom_angle_site_symmetry_3
CT01 C12 C13 54.5(3) .
CT01 C12 C11 54.3(3) .
C13 C12 C11 108.8(5) .
CT01 C12 C17 171.9(5) .
C13 C12 C17 128.4(6) .
C11 C12 C17 122.0(5) .
CT01 C12 Yb1 63.1(2) .
C13 C12 Yb1 74.2(3) .
C11 C12 Yb1 75.4(3) .
C17 C12 Yb1 124.3(4) .
CT01 C11 C15 53.3(3) .
CT01 C11 C12 53.0(3) .
C15 C11 C12 106.3(5) .
CT01 C11 C16 174.6(5) .
C15 C11 C16 126.7(5) .
C12 C11 C16 126.6(5) .
CT01 C11 Yb1 61.76(19) .
C15 C11 Yb1 73.9(3) .
C12 C11 Yb1 73.0(3) .
C16 C11 Yb1 123.6(4) .
CT01 C13 C12 54.2(4) .
CT01 C13 C14 53.7(3) .
C12 C13 C14 107.9(6) .
CT01 C13 C18 174.6(5) .
C12 C13 C18 127.0(6) .
C14 C13 C18 124.8(6) .
CT01 C13 Yb1 63.4(2) .
C12 C13 Yb1 74.8(3) .
C14 C13 Yb1 74.6(3) .
C18 C13 Yb1 121.8(3) .
CT02 C5 C1 54.3(3) .
CT02 C5 C4 54.2(3) .
C1 C5 C4 108.5(5) .
CT02 C5 C10 176.4(5) .
C1 C5 C10 127.4(5) .
C4 C5 C10 124.0(5) .
CT02 C5 Yb1 64.1(2) .
C1 C5 Yb1 74.9(3) .
C4 C5 Yb1 76.0(3) .
C10 C5 Yb1 119.1(4) .
CT01 C14 C15 54.2(3) .
CT01 C14 C13 54.0(4) .
C15 C14 C13 108.3(5) .
CT01 C14 C19 174.8(5) .
C15 C14 C19 126.0(5) .
C13 C14 C19 125.4(6) .
CT01 C14 Yb1 63.1(2) .
C15 C14 Yb1 75.2(3) .
C13 C14 Yb1 74.0(3) .
C19 C14 Yb1 122.1(3) .
CT02 C3 C2 54.8(3) .
CT02 C3 C4 54.5(3) .
C2 C3 C4 109.2(5) .
CT02 C3 C8 171.5(5) .
C2 C3 C8 122.4(6) .
C4 C3 C8 127.5(6) .
CT02 C3 Yb1 61.9(2) .
C2 C3 Yb1 74.4(3) .
C4 C3 Yb1 74.2(3) .
C8 C3 Yb1 126.2(4) .
CT01 C15 C14 54.2(3) .
CT01 C15 C11 54.5(3) .
C14 C15 C11 108.7(5) .
CT01 C15 C20 176.3(5) .
C14 C15 C20 124.9(5) .
C11 C15 C20 126.2(6) .
CT01 C15 Yb1 62.3(2) .
C14 C15 Yb1 73.8(3) .
C11 C15 Yb1 74.8(3) .
C20 C15 Yb1 121.3(3) .
CT02 C4 C3 53.5(3) .
CT02 C4 C5 53.7(3) .
C3 C4 C5 107.2(5) .
CT02 C4 C9 171.8(5) .
C3 C4 C9 126.8(6) .
C5 C4 C9 125.2(6) .
CT02 C4 Yb1 62.2(2) .
C3 C4 Yb1 74.8(3) .
C5 C4 Yb1 72.6(3) .
C9 C4 Yb1 125.9(4) .
C21 N1 C32 117.6(5) .
C21 N1 Yb1 126.1(4) .
C32 N1 Yb1 115.5(4) .
C30 C29 C28 120.4(6) .
C31 N2 C30 115.0(4) .
C31 N2 Yb1 117.0(4) .
C30 N2 Yb1 127.4(3) .
N1 C21 C22 123.9(5) .
C29 C30 N2 126.1(5) .
C24 C32 N1 122.1(5) .
C24 C32 C31 122.3(5) .
N1 C32 C31 115.6(4) .
C31 C27 C26 118.5(5) .
C31 C27 C28 118.8(5) .
C26 C27 C28 122.6(5) .
N2 C31 C27 123.2(5) .
N2 C31 C32 119.6(4) .
C27 C31 C32 117.2(5) .
N2 C31 Yb1 40.2(2) .
C27 C31 Yb1 163.4(4) .
C32 C31 Yb1 79.4(3) .
C27 C28 C29 109.3(4) .
C27 C28 C28 110.3(6) 5_557
C29 C28 C28 110.6(6) 5_557
CT02 C2 C3 53.8(4) .
CT02 C2 C1 53.7(3) .
C3 C2 C1 107.4(5) .
CT02 C2 C7 173.6(5) .
C3 C2 C7 127.3(6) .
C1 C2 C7 124.8(5) .
CT02 C2 Yb1 62.1(2) .
C3 C2 Yb1 74.8(3) .
C1 C2 Yb1 73.1(3) .
C7 C2 Yb1 124.1(4) .
CT02 C1 C5 53.9(3) .
CT02 C1 C2 53.7(3) .
C5 C1 C2 107.6(5) .
CT02 C1 C6 177.8(6) .
C5 C1 C6 127.6(5) .
C2 C1 C6 124.8(5) .
CT02 C1 Yb1 63.3(2) .
C5 C1 Yb1 73.6(3) .
C2 C1 Yb1 75.3(3) .
C6 C1 Yb1 118.3(3) .
C25 C26 C27 123.0(5) .
C32 C24 C23 117.8(5) .
C32 C24 C25 118.6(6) .
C23 C24 C25 123.6(5) .
C23 C22 C21 118.4(6) .
C22 C23 C24 120.2(5) .
C26 C25 C24 119.7(5) .
N2 Yb1 CT01 109.60(11) .
N2 Yb1 CT02 106.54(10) .
CT01 Yb1 CT02 137.790(8) .
N2 Yb1 N1 71.57(17) .
CT01 Yb1 N1 104.24(10) .
CT02 Yb1 N1 107.31(11) .
N2 Yb1 C5 86.82(16) .
CT01 Yb1 C5 136.14(12) .
CT02 Yb1 C5 27.55(14) .
N1 Yb1 C5 119.59(16) .
N2 Yb1 C13 105.50(18) .
CT01 Yb1 C13 27.47(12) .
CT02 Yb1 C13 120.58(12) .
N1 Yb1 C13 129.90(16) .
C5 Yb1 C13 109.91(17) .
N2 Yb1 C1 81.58(15) .
CT01 Yb1 C1 164.91(10) .
CT02 Yb1 C1 27.52(10) .
N1 Yb1 C1 88.71(15) .
C5 Yb1 C1 31.49(17) .
C13 Yb1 C1 141.27(17) .
N2 Yb1 C12 134.11(18) .
CT01 Yb1 C12 27.24(13) .
CT02 Yb1 C12 110.83(12) .
N1 Yb1 C12 119.27(16) .
C5 Yb1 C12 116.12(17) .
C13 Yb1 C12 31.07(19) .
C1 Yb1 C12 138.34(16) .
N2 Yb1 C14 83.05(16) .
CT01 Yb1 C14 27.26(12) .
CT02 Yb1 C14 150.54(13) .
N1 Yb1 C14 102.15(17) .
C5 Yb1 C14 131.05(19) .
C13 Yb1 C14 31.45(17) .
C1 Yb1 C14 157.29(19) .
C12 Yb1 C14 51.56(18) .
N2 Yb1 C15 94.02(15) .
CT01 Yb1 C15 27.08(12) .
CT02 Yb1 C15 159.43(12) .
N1 Yb1 C15 78.34(17) .
C5 Yb1 C15 161.1(2) .
C13 Yb1 C15 51.65(18) .
C1 Yb1 C15 167.05(17) .
C12 Yb1 C15 51.60(16) .
C14 Yb1 C15 30.98(19) .
N2 Yb1 C4 117.36(16) .
CT01 Yb1 C4 113.08(11) .
CT02 Yb1 C4 27.25(12) .
N1 Yb1 C4 133.60(17) .
C5 Yb1 C4 31.40(16) .
C13 Yb1 C4 93.34(17) .
C1 Yb1 C4 51.87(15) .
C12 Yb1 C4 87.97(16) .
C14 Yb1 C4 123.66(18) .
C15 Yb1 C4 139.50(15) .
N2 Yb1 C2 108.50(15) .
CT01 Yb1 C2 141.40(12) .
CT02 Yb1 C2 27.23(12) .
N1 Yb1 C2 82.10(17) .
C5 Yb1 C2 51.97(19) .
C13 Yb1 C2 139.57(17) .
C1 Yb1 C2 31.60(17) .
C12 Yb1 C2 116.97(18) .
C14 Yb1 C2 168.45(17) .
C15 Yb1 C2 143.60(19) .
C4 Yb1 C2 51.53(17) .
N2 Yb1 C3 132.81(15) .
CT01 Yb1 C3 115.87(10) .
CT02 Yb1 C3 26.80(11) .
N1 Yb1 C3 107.43(19) .
C5 Yb1 C3 51.50(18) .
C13 Yb1 C3 108.80(18) .
C1 Yb1 C3 51.48(15) .
C12 Yb1 C3 88.97(17) .
C14 Yb1 C3 139.11(16) .
C15 Yb1 C3 132.77(16) .
C4 Yb1 C3 30.99(19) .
C2 Yb1 C3 30.77(16) .
N2 Yb1 C11 125.19(16) .
CT01 Yb1 C11 27.39(14) .
CT02 Yb1 C11 128.17(12) .
N1 Yb1 C11 87.79(16) .
C5 Yb1 C11 144.66(16) .
C13 Yb1 C11 51.97(19) .
C1 Yb1 C11 149.88(18) .
C12 Yb1 C11 31.57(17) .
C14 Yb1 C11 51.73(18) .
C15 Yb1 C11 31.28(16) .
C4 Yb1 C11 113.56(16) .
C2 Yb1 C11 118.39(18) .
C3 Yb1 C11 101.51(16) .
C12 CT01 C14 143.5(4) .
C12 CT01 C15 144.9(4) .
C14 CT01 C15 71.6(4) .
C12 CT01 C13 71.3(4) .
C14 CT01 C13 72.2(4) .
C15 CT01 C13 143.8(4) .
C12 CT01 C11 72.7(4) .
C14 CT01 C11 143.7(4) .
C15 CT01 C11 72.2(4) .
C13 CT01 C11 144.0(4) .
C12 CT01 Yb1 89.7(2) .
C14 CT01 Yb1 89.7(2) .
C15 CT01 Yb1 90.6(2) .
C13 CT01 Yb1 89.1(2) .
C11 CT01 Yb1 90.9(2) .
C3 CT02 C5 144.1(4) .
C3 CT02 C1 144.1(4) .
C5 CT02 C1 71.8(4) .
C3 CT02 C2 71.5(4) .
C5 CT02 C2 144.5(4) .
C1 CT02 C2 72.6(4) .
C3 CT02 C4 72.0(4) .
C5 CT02 C4 72.0(4) .
C1 CT02 C4 143.9(4) .
C2 CT02 C4 143.5(4) .
C3 CT02 Yb1 91.3(3) .
C5 CT02 Yb1 88.4(2) .
C1 CT02 Yb1 89.2(2) .
C2 CT02 Yb1 90.6(2) .
C4 CT02 Yb1 90.5(2) .

loop_
_geom_bond_atom_site_label_1
_geom_bond_atom_site_label_2
_geom_bond_distance
_geom_bond_site_symmetry_2
C12 CT01 1.194(6) .
C12 C13 1.395(9) .
C12 C11 1.427(8) .
C12 C17 1.520(8) .
C12 Yb1 2.608(5) .
C11 CT01 1.214(6) .
C11 C15 1.419(8) .
C11 C16 1.515(8) .
C11 Yb1 2.639(4) .
C13 CT01 1.199(6) .
C13 C14 1.411(7) .
C13 C18 1.489(9) .
C13 Yb1 2.600(5) .
C5 CT02 1.197(6) .
C5 C1 1.408(8) .
C5 C4 1.412(7) .
C5 C10 1.510(9) .
C5 Yb1 2.586(5) .
C14 CT01 1.195(6) .
C14 C15 1.398(9) .
C14 C19 1.505(8) .
C14 Yb1 2.608(5) .
C3 CT02 1.189(5) .
C3 C2 1.398(7) .
C3 C4 1.407(9) .
C3 C8 1.518(8) .
C3 Yb1 2.636(6) .
C15 CT01 1.196(5) .
C15 C20 1.506(7) .
C15 Yb1 2.626(5) .
C4 CT02 1.204(5) .
C4 C9 1.509(8) .
C4 Yb1 2.629(5) .
N1 C21 1.331(7) .
N1 C32 1.396(6) .
N1 Yb1 2.358(5) .
C29 C30 1.326(8) .
C29 C28 1.504(8) .
N2 C31 1.374(7) .
N2 C30 1.380(7) .
N2 Yb1 2.285(4) .
C21 C22 1.393(8) .
C32 C24 1.387(7) .
C32 C31 1.428(8) .
C27 C31 1.413(7) .
C27 C26 1.424(8) .
C27 C28 1.500(8) .
C31 Yb1 3.155(5) .
C28 C28 1.618(10) 5_557
C2 CT02 1.204(6) .
C2 C1 1.425(8) .
C2 C7 1.484(9) .
C2 Yb1 2.631(5) .
C1 CT02 1.203(5) .
C1 C6 1.494(7) .
C1 Yb1 2.603(5) .
C26 C25 1.340(9) .
C24 C23 1.417(9) .
C24 C25 1.421(8) .
C22 C23 1.375(9) .
Yb1 CT01 2.3248(2) .
Yb1 CT02 2.3265(2) .

loop_
_geom_torsion_atom_site_label_1
_geom_torsion_atom_site_label_2
_geom_torsion_atom_site_label_3
_geom_torsion_atom_site_label_4
_geom_torsion
_geom_torsion_site_symmetry_4
C13 C12 C11 CT01 -0.2(3) .
C17 C12 C11 CT01 -171.3(6) .
Yb1 C12 C11 CT01 67.09(17) .
CT01 C12 C11 C15 -0.2(3) .
C13 C12 C11 C15 -0.3(6) .
C17 C12 C11 C15 -171.5(5) .
Yb1 C12 C11 C15 66.9(3) .
CT01 C12 C11 C16 173.3(6) .
C13 C12 C11 C16 173.1(5) .
C17 C12 C11 C16 2.0(8) .
Yb1 C12 C11 C16 -119.6(5) .
CT01 C12 C11 Yb1 -67.09(17) .
C13 C12 C11 Yb1 -67.2(4) .
C17 C12 C11 Yb1 121.6(5) .
C11 C12 C13 CT01 0.2(3) .
C17 C12 C13 CT01 170.6(6) .
Yb1 C12 C13 CT01 -67.9(2) .
CT01 C12 C13 C14 0.1(3) .
C11 C12 C13 C14 0.2(6) .
C17 C12 C13 C14 170.7(5) .
Yb1 C12 C13 C14 -67.8(3) .
CT01 C12 C13 C18 -173.5(6) .
C11 C12 C13 C18 -173.3(5) .
C17 C12 C13 C18 -2.9(9) .
Yb1 C12 C13 C18 118.6(5) .
CT01 C12 C13 Yb1 67.9(2) .
C11 C12 C13 Yb1 68.1(4) .
C17 C12 C13 Yb1 -121.5(5) .
C12 C13 C14 CT01 -0.1(3) .
C18 C13 C14 CT01 173.7(6) .
Yb1 C13 C14 CT01 -68.0(2) .
CT01 C13 C14 C15 0.0(3) .
C12 C13 C14 C15 -0.1(6) .
C18 C13 C14 C15 173.7(5) .
Yb1 C13 C14 C15 -68.0(4) .
CT01 C13 C14 C19 -173.6(5) .
C12 C13 C14 C19 -173.7(5) .
C18 C13 C14 C19 0.1(8) .
Yb1 C13 C14 C19 118.4(5) .
CT01 C13 C14 Yb1 68.0(2) .
C12 C13 C14 Yb1 68.0(4) .
C18 C13 C14 Yb1 -118.3(5) .
C13 C14 C15 CT01 0.0(3) .
C19 C14 C15 CT01 173.6(6) .
Yb1 C14 C15 CT01 -67.20(19) .
CT01 C14 C15 C11 -0.1(3) .
C13 C14 C15 C11 -0.1(6) .
C19 C14 C15 C11 173.4(4) .
Yb1 C14 C15 C11 -67.3(3) .
CT01 C14 C15 C20 -175.6(5) .
C13 C14 C15 C20 -175.6(5) .
C19 C14 C15 C20 -2.0(8) .
Yb1 C14 C15 C20 117.2(5) .
CT01 C14 C15 Yb1 67.20(19) .
C13 C14 C15 Yb1 67.2(3) .
C19 C14 C15 Yb1 -119.3(5) .
C12 C11 C15 CT01 0.2(3) .
C16 C11 C15 CT01 -173.3(6) .
Yb1 C11 C15 CT01 66.50(18) .
CT01 C11 C15 C14 0.1(3) .
C12 C11 C15 C14 0.3(5) .
C16 C11 C15 C14 -173.2(5) .
Yb1 C11 C15 C14 66.6(3) .
CT01 C11 C15 C20 175.5(6) .
C12 C11 C15 C20 175.7(5) .
C16 C11 C15 C20 2.2(8) .
Yb1 C11 C15 C20 -118.0(5) .
CT01 C11 C15 Yb1 -66.50(18) .
C12 C11 C15 Yb1 -66.3(3) .
C16 C11 C15 Yb1 120.2(5) .
C2 C3 C4 CT02 -0.3(3) .
C8 C3 C4 CT02 -169.7(7) .
Yb1 C3 C4 CT02 66.4(2) .
CT02 C3 C4 C5 -0.6(3) .
C2 C3 C4 C5 -0.9(6) .
C8 C3 C4 C5 -170.3(5) .
Yb1 C3 C4 C5 65.9(4) .
CT02 C3 C4 C9 169.8(6) .
C2 C3 C4 C9 169.5(5) .
C8 C3 C4 C9 0.1(9) .
Yb1 C3 C4 C9 -123.8(5) .
CT02 C3 C4 Yb1 -66.4(2) .
C2 C3 C4 Yb1 -66.8(4) .
C8 C3 C4 Yb1 123.8(6) .
C1 C5 C4 CT02 0.6(3) .
C10 C5 C4 CT02 176.2(6) .
Yb1 C5 C4 CT02 -67.91(19) .
CT02 C5 C4 C3 0.6(3) .
C1 C5 C4 C3 1.2(6) .
C10 C5 C4 C3 176.8(5) .
Yb1 C5 C4 C3 -67.3(4) .
CT02 C5 C4 C9 -170.0(6) .
C1 C5 C4 C9 -169.4(5) .
C10 C5 C4 C9 6.2(9) .
Yb1 C5 C4 C9 122.1(5) .
CT02 C5 C4 Yb1 67.91(19) .
C1 C5 C4 Yb1 68.5(4) .
C10 C5 C4 Yb1 -115.9(5) .
C32 N1 C21 C22 2.3(8) .
Yb1 N1 C21 C22 -166.7(4) .
C28 C29 C30 N2 4.6(8) .
C31 N2 C30 C29 13.5(8) .
Yb1 N2 C30 C29 -175.8(4) .
C21 N1 C32 C24 -1.5(7) .
Yb1 N1 C32 C24 168.6(4) .
C21 N1 C32 C31 179.8(4) .
Yb1 N1 C32 C31 -10.0(5) .
C30 N2 C31 C27 -8.6(7) .
Yb1 N2 C31 C27 179.7(4) .
C30 N2 C31 C32 170.2(4) .
Yb1 N2 C31 C32 -1.5(6) .
C30 N2 C31 Yb1 171.7(6) .
C26 C27 C31 N2 169.6(5) .
C28 C27 C31 N2 -13.4(8) .
C26 C27 C31 C32 -9.3(7) .
C28 C27 C31 C32 167.8(4) .
C26 C27 C31 Yb1 170.4(10) .
C28 C27 C31 Yb1 -12.6(16) .
C24 C32 C31 N2 -170.8(5) .
N1 C32 C31 N2 7.9(7) .
C24 C32 C31 C27 8.1(7) .
N1 C32 C31 C27 -173.2(4) .
C24 C32 C31 Yb1 -171.8(5) .
N1 C32 C31 Yb1 6.9(4) .
C31 C27 C28 C29 28.4(7) .
C26 C27 C28 C29 -154.7(5) .
C31 C27 C28 C28 -93.4(7) 5_557
C26 C27 C28 C28 83.5(7) 5_557
C30 C29 C28 C27 -24.7(7) .
C30 C29 C28 C28 96.9(7) 5_557
C4 C3 C2 CT02 0.3(3) .
C8 C3 C2 CT02 170.4(6) .
Yb1 C3 C2 CT02 -66.3(2) .
CT02 C3 C2 C1 -0.1(3) .
C4 C3 C2 C1 0.3(6) .
C8 C3 C2 C1 170.3(5) .
Yb1 C3 C2 C1 -66.4(4) .
CT02 C3 C2 C7 -172.1(6) .
C4 C3 C2 C7 -171.8(5) .
C8 C3 C2 C7 -1.7(9) .
Yb1 C3 C2 C7 121.6(6) .
CT02 C3 C2 Yb1 66.3(2) .
C4 C3 C2 Yb1 66.7(4) .
C8 C3 C2 Yb1 -123.3(5) .
C4 C5 C1 CT02 -0.6(3) .
C10 C5 C1 CT02 -176.0(6) .
Yb1 C5 C1 CT02 68.62(18) .
CT02 C5 C1 C2 -0.4(3) .
C4 C5 C1 C2 -1.0(6) .
C10 C5 C1 C2 -176.4(5) .
Yb1 C5 C1 C2 68.2(3) .
CT02 C5 C1 C6 178.0(6) .
C4 C5 C1 C6 177.4(5) .
C10 C5 C1 C6 2.0(9) .
Yb1 C5 C1 C6 -113.4(5) .
CT02 C5 C1 Yb1 -68.62(18) .
C4 C5 C1 Yb1 -69.2(4) .
C10 C5 C1 Yb1 115.4(6) .
C3 C2 C1 CT02 0.1(3) .
C7 C2 C1 CT02 172.3(6) .
Yb1 C2 C1 CT02 -67.48(19) .
CT02 C2 C1 C5 0.4(3) .
C3 C2 C1 C5 0.5(6) .
C7 C2 C1 C5 172.8(5) .
Yb1 C2 C1 C5 -67.1(3) .
CT02 C2 C1 C6 -178.1(5) .
C3 C2 C1 C6 -178.0(5) .
C7 C2 C1 C6 -5.7(8) .
Yb1 C2 C1 C6 114.5(5) .
CT02 C2 C1 Yb1 67.48(19) .
C3 C2 C1 Yb1 67.5(4) .
C7 C2 C1 Yb1 -120.2(5) .
C31 C27 C26 C25 4.4(9) .
C28 C27 C26 C25 -172.5(5) .
N1 C32 C24 C23 -0.3(7) .
C31 C32 C24 C23 178.3(5) .
N1 C32 C24 C25 179.8(4) .
C31 C32 C24 C25 -1.6(7) .
N1 C21 C22 C23 -1.2(8) .
C21 C22 C23 C24 -0.7(8) .
C32 C24 C23 C22 1.4(8) .
C25 C24 C23 C22 -178.7(5) .
C27 C26 C25 C24 2.3(8) .
C32 C24 C25 C26 -3.7(8) .
C23 C24 C25 C26 176.4(5) .
C31 N2 Yb1 CT01 96.2(3) .
C30 N2 Yb1 CT01 -74.3(4) .
C31 N2 Yb1 CT02 -106.0(3) .
C30 N2 Yb1 CT02 83.5(4) .
C31 N2 Yb1 N1 -2.8(3) .
C30 N2 Yb1 N1 -173.3(5) .
C31 N2 Yb1 C5 -125.5(4) .
C30 N2 Yb1 C5 64.0(4) .
C31 N2 Yb1 C13 124.7(3) .
C30 N2 Yb1 C13 -45.8(4) .
C31 N2 Yb1 C1 -94.2(4) .
C30 N2 Yb1 C1 95.2(4) .
C31 N2 Yb1 C12 110.5(4) .
C30 N2 Yb1 C12 -60.1(5) .
C31 N2 Yb1 C14 102.5(4) .
C30 N2 Yb1 C14 -68.0(4) .
C31 N2 Yb1 C15 73.5(4) .
C30 N2 Yb1 C15 -97.0(4) .
C31 N2 Yb1 C4 -133.0(3) .
C30 N2 Yb1 C4 56.4(5) .
C31 N2 Yb1 C2 -77.5(4) .
C30 N2 Yb1 C2 112.0(4) .
C31 N2 Yb1 C3 -99.8(4) .
C30 N2 Yb1 C3 89.7(5) .
C31 N2 Yb1 C11 70.7(4) .
C30 N2 Yb1 C11 -99.9(4) .
C21 N1 Yb1 N2 176.0(5) .
C32 N1 Yb1 N2 6.9(3) .
C21 N1 Yb1 CT01 69.7(4) .
C32 N1 Yb1 CT01 -99.4(3) .
C21 N1 Yb1 CT02 -81.8(4) .
C32 N1 Yb1 CT02 109.0(3) .
C21 N1 Yb1 C5 -108.8(4) .
C32 N1 Yb1 C5 82.0(4) .
C21 N1 Yb1 C13 80.9(5) .
C32 N1 Yb1 C13 -88.2(4) .
C21 N1 Yb1 C1 -102.4(4) .
C32 N1 Yb1 C1 88.4(3) .
C21 N1 Yb1 C12 45.2(5) .
C32 N1 Yb1 C12 -124.0(3) .
C21 N1 Yb1 C14 97.7(4) .
C32 N1 Yb1 C14 -71.5(3) .
C21 N1 Yb1 C15 77.7(4) .
C32 N1 Yb1 C15 -91.4(3) .
C21 N1 Yb1 C4 -73.4(5) .
C32 N1 Yb1 C4 117.5(4) .
C21 N1 Yb1 C2 -71.4(4) .
C32 N1 Yb1 C2 119.4(3) .
C21 N1 Yb1 C3 -53.7(5) .
C32 N1 Yb1 C3 137.1(3) .
C21 N1 Yb1 C11 47.7(4) .
C32 N1 Yb1 C11 -121.5(3) .
CT02 C5 Yb1 N2 136.3(3) .
C1 C5 Yb1 N2 79.0(3) .
C4 C5 Yb1 N2 -167.0(4) .
C10 C5 Yb1 N2 -45.7(4) .
CT02 C5 Yb1 CT01 -108.4(2) .
C1 C5 Yb1 CT01 -165.7(2) .
C4 C5 Yb1 CT01 -51.7(4) .
C10 C5 Yb1 CT01 69.6(5) .
C1 C5 Yb1 CT02 -57.2(3) .
C4 C5 Yb1 CT02 56.7(3) .
C10 C5 Yb1 CT02 178.1(6) .
CT02 C5 Yb1 N1 69.6(3) .
C1 C5 Yb1 N1 12.3(4) .
C4 C5 Yb1 N1 126.3(3) .
C10 C5 Yb1 N1 -112.4(4) .
CT02 C5 Yb1 C13 -118.4(3) .
C1 C5 Yb1 C13 -175.6(3) .
C4 C5 Yb1 C13 -61.7(4) .
C10 C5 Yb1 C13 59.7(5) .
CT02 C5 Yb1 C1 57.2(3) .
C4 C5 Yb1 C1 113.9(5) .
C10 C5 Yb1 C1 -124.7(6) .
CT02 C5 Yb1 C12 -85.2(3) .
C1 C5 Yb1 C12 -142.4(3) .
C4 C5 Yb1 C12 -28.5(4) .
C10 C5 Yb1 C12 92.8(5) .
CT02 C5 Yb1 C14 -145.8(2) .
C1 C5 Yb1 C14 157.0(3) .
C4 C5 Yb1 C14 -89.1(4) .
C10 C5 Yb1 C14 32.3(5) .
CT02 C5 Yb1 C15 -130.6(5) .
C1 C5 Yb1 C15 172.2(4) .
C4 C5 Yb1 C15 -73.9(7) .
C10 C5 Yb1 C15 47.5(7) .
CT02 C5 Yb1 C4 -56.7(3) .
C1 C5 Yb1 C4 -113.9(5) .
C10 C5 Yb1 C4 121.3(6) .
CT02 C5 Yb1 C2 19.7(2) .
C1 C5 Yb1 C2 -37.5(3) .
C4 C5 Yb1 C2 76.4(4) .
C10 C5 Yb1 C2 -162.2(5) .
CT02 C5 Yb1 C3 -19.8(2) .
C1 C5 Yb1 C3 -77.0(4) .
C4 C5 Yb1 C3 36.9(3) .
C10 C5 Yb1 C3 158.3(5) .
CT02 C5 Yb1 C11 -66.9(4) .
C1 C5 Yb1 C11 -124.1(4) .
C4 C5 Yb1 C11 -10.1(5) .
C10 C5 Yb1 C11 111.2(5) .
CT01 C13 Yb1 N2 -102.8(3) .
C12 C13 Yb1 N2 -159.9(3) .
C14 C13 Yb1 N2 -46.0(4) .
C18 C13 Yb1 N2 75.7(5) .
C12 C13 Yb1 CT01 -57.2(3) .
C14 C13 Yb1 CT01 56.7(3) .
C18 C13 Yb1 CT01 178.5(7) .
CT01 C13 Yb1 CT02 136.8(2) .
C12 C13 Yb1 CT02 79.6(3) .
C14 C13 Yb1 CT02 -166.5(3) .
C18 C13 Yb1 CT02 -44.8(5) .
CT01 C13 Yb1 N1 -24.1(4) .
C12 C13 Yb1 N1 -81.2(4) .
C14 C13 Yb1 N1 32.7(4) .
C18 C13 Yb1 N1 154.4(5) .
CT01 C13 Yb1 C5 165.0(3) .
C12 C13 Yb1 C5 107.8(3) .
C14 C13 Yb1 C5 -138.3(3) .
C18 C13 Yb1 C5 -16.6(6) .
CT01 C13 Yb1 C1 161.3(2) .
C12 C13 Yb1 C1 104.2(4) .
C14 C13 Yb1 C1 -141.9(3) .
C18 C13 Yb1 C1 -20.2(7) .
CT01 C13 Yb1 C12 57.2(3) .
C14 C13 Yb1 C12 113.9(5) .
C18 C13 Yb1 C12 -124.4(7) .
CT01 C13 Yb1 C14 -56.7(3) .
C12 C13 Yb1 C14 -113.9(5) .
C18 C13 Yb1 C14 121.7(7) .
CT01 C13 Yb1 C15 -20.0(2) .
C12 C13 Yb1 C15 -77.2(4) .
C14 C13 Yb1 C15 36.7(3) .
C18 C13 Yb1 C15 158.4(6) .
CT01 C13 Yb1 C4 137.6(3) .
C12 C13 Yb1 C4 80.5(4) .
C14 C13 Yb1 C4 -165.6(4) .
C18 C13 Yb1 C4 -43.9(5) .
CT01 C13 Yb1 C2 110.8(3) .
C12 C13 Yb1 C2 53.6(4) .
C14 C13 Yb1 C2 167.5(3) .
C18 C13 Yb1 C2 -70.7(6) .
CT01 C13 Yb1 C3 110.1(3) .
C12 C13 Yb1 C3 53.0(4) .
C14 C13 Yb1 C3 166.9(3) .
C18 C13 Yb1 C3 -71.4(5) .
CT01 C13 Yb1 C11 20.1(2) .
C12 C13 Yb1 C11 -37.1(3) .
C14 C13 Yb1 C11 76.8(4) .
C18 C13 Yb1 C11 -161.5(6) .
CT02 C1 Yb1 N2 -155.0(3) .
C5 C1 Yb1 N2 -97.7(3) .
C2 C1 Yb1 N2 148.5(3) .
C6 C1 Yb1 N2 26.6(5) .
CT02 C1 Yb1 CT01 -16.1(7) .
C5 C1 Yb1 CT01 41.2(7) .
C2 C1 Yb1 CT01 -72.6(6) .
C6 C1 Yb1 CT01 165.5(4) .
C5 C1 Yb1 CT02 57.3(3) .
C2 C1 Yb1 CT02 -56.4(3) .
C6 C1 Yb1 CT02 -178.4(7) .
CT02 C1 Yb1 N1 133.4(3) .
C5 C1 Yb1 N1 -169.3(3) .
C2 C1 Yb1 N1 77.0(3) .
C6 C1 Yb1 N1 -45.0(5) .
CT02 C1 Yb1 C5 -57.3(3) .
C2 C1 Yb1 C5 -113.8(4) .
C6 C1 Yb1 C5 124.3(6) .
CT02 C1 Yb1 C13 -50.7(4) .
C5 C1 Yb1 C13 6.6(5) .
C2 C1 Yb1 C13 -107.2(4) .
C6 C1 Yb1 C13 130.9(5) .
CT02 C1 Yb1 C12 -1.9(4) .
C5 C1 Yb1 C12 55.4(4) .
C2 C1 Yb1 C12 -58.3(4) .
C6 C1 Yb1 C12 179.8(4) .
CT02 C1 Yb1 C14 -107.2(4) .
C5 C1 Yb1 C14 -49.8(6) .
C2 C1 Yb1 C14 -163.6(4) .
C6 C1 Yb1 C14 74.5(6) .
CT02 C1 Yb1 C15 134.1(7) .
C5 C1 Yb1 C15 -168.6(7) .
C2 C1 Yb1 C15 77.6(8) .
C6 C1 Yb1 C15 -44.3(10) .
CT02 C1 Yb1 C4 -20.1(2) .
C5 C1 Yb1 C4 37.3(3) .
C2 C1 Yb1 C4 -76.5(3) .
C6 C1 Yb1 C4 161.6(6) .
CT02 C1 Yb1 C2 56.4(3) .
C5 C1 Yb1 C2 113.8(4) .
C6 C1 Yb1 C2 -121.9(6) .
CT02 C1 Yb1 C3 19.8(2) .
C5 C1 Yb1 C3 77.1(4) .
C2 C1 Yb1 C3 -36.7(3) .
C6 C1 Yb1 C3 -158.6(6) .
CT02 C1 Yb1 C11 50.0(5) .
C5 C1 Yb1 C11 107.3(4) .
C2 C1 Yb1 C11 -6.4(5) .
C6 C1 Yb1 C11 -128.3(5) .
CT01 C12 Yb1 N2 -30.4(4) .
C13 C12 Yb1 N2 27.4(4) .
C11 C12 Yb1 N2 -87.5(4) .
C17 C12 Yb1 N2 153.5(5) .
C13 C12 Yb1 CT01 57.8(3) .
C11 C12 Yb1 CT01 -57.0(3) .
C17 C12 Yb1 CT01 -176.1(7) .
CT01 C12 Yb1 CT02 -172.9(2) .
C13 C12 Yb1 CT02 -115.0(3) .
C11 C12 Yb1 CT02 130.1(3) .
C17 C12 Yb1 CT02 11.0(6) .
CT01 C12 Yb1 N1 61.8(4) .
C13 C12 Yb1 N1 119.6(3) .
C11 C12 Yb1 N1 4.8(4) .
C17 C12 Yb1 N1 -114.3(5) .
CT01 C12 Yb1 C5 -143.3(3) .
C13 C12 Yb1 C5 -85.5(4) .
C11 C12 Yb1 C5 159.6(3) .
C17 C12 Yb1 C5 40.6(6) .
CT01 C12 Yb1 C13 -57.8(3) .
C11 C12 Yb1 C13 -114.9(5) .
C17 C12 Yb1 C13 126.1(7) .
CT01 C12 Yb1 C1 -172.0(2) .
C13 C12 Yb1 C1 -114.1(4) .
C11 C12 Yb1 C1 131.0(3) .
C17 C12 Yb1 C1 12.0(7) .
CT01 C12 Yb1 C14 -20.3(3) .
C13 C12 Yb1 C14 37.5(3) .
C11 C12 Yb1 C14 -77.4(4) .
C17 C12 Yb1 C14 163.6(6) .
CT01 C12 Yb1 C15 19.5(3) .
C13 C12 Yb1 C15 77.4(4) .
C11 C12 Yb1 C15 -37.5(3) .
C17 C12 Yb1 C15 -156.6(6) .
CT01 C12 Yb1 C4 -157.7(3) .
C13 C12 Yb1 C4 -99.9(4) .
C11 C12 Yb1 C4 145.2(4) .
C17 C12 Yb1 C4 26.2(5) .
CT01 C12 Yb1 C2 158.0(3) .
C13 C12 Yb1 C2 -144.1(3) .
C11 C12 Yb1 C2 101.0(4) .
C17 C12 Yb1 C2 -18.1(6) .
CT01 C12 Yb1 C3 171.3(3) .
C13 C12 Yb1 C3 -130.9(4) .
C11 C12 Yb1 C3 114.2(4) .
C17 C12 Yb1 C3 -4.8(5) .
CT01 C12 Yb1 C11 57.0(3) .
C13 C12 Yb1 C11 114.9(5) .
C17 C12 Yb1 C11 -119.1(7) .
CT01 C14 Yb1 N2 -167.0(3) .
C15 C14 Yb1 N2 -109.9(3) .
C13 C14 Yb1 N2 135.7(4) .
C19 C14 Yb1 N2 13.6(5) .
C15 C14 Yb1 CT01 57.1(3) .
C13 C14 Yb1 CT01 -57.4(3) .
C19 C14 Yb1 CT01 -179.5(7) .
CT01 C14 Yb1 CT02 81.5(4) .
C15 C14 Yb1 CT02 138.6(3) .
C13 C14 Yb1 CT02 24.1(5) .
C19 C14 Yb1 CT02 -98.0(5) .
CT01 C14 Yb1 N1 -97.6(3) .
C15 C14 Yb1 N1 -40.5(3) .
C13 C14 Yb1 N1 -154.9(3) .
C19 C14 Yb1 N1 83.0(5) .
CT01 C14 Yb1 C5 113.4(3) .
C15 C14 Yb1 C5 170.5(3) .
C13 C14 Yb1 C5 56.1(4) .
C19 C14 Yb1 C5 -66.1(6) .
CT01 C14 Yb1 C13 57.4(3) .
C15 C14 Yb1 C13 114.4(5) .
C19 C14 Yb1 C13 -122.1(7) .
CT01 C14 Yb1 C1 145.4(3) .
C15 C14 Yb1 C1 -157.6(4) .
C13 C14 Yb1 C1 88.0(5) .
C19 C14 Yb1 C1 -34.1(8) .
CT01 C14 Yb1 C12 20.3(2) .
C15 C14 Yb1 C12 77.4(3) .
C13 C14 Yb1 C12 -37.0(3) .
C19 C14 Yb1 C12 -159.2(6) .
CT01 C14 Yb1 C15 -57.1(3) .
C13 C14 Yb1 C15 -114.4(5) .
C19 C14 Yb1 C15 123.5(6) .
CT01 C14 Yb1 C4 74.7(4) .
C15 C14 Yb1 C4 131.7(3) .
C13 C14 Yb1 C4 17.3(4) .
C19 C14 Yb1 C4 -104.8(5) .
CT01 C14 Yb1 C2 13.0(11) .
C15 C14 Yb1 C2 70.1(10) .
C13 C14 Yb1 C2 -44.3(11) .
C19 C14 Yb1 C2 -166.5(8) .
CT01 C14 Yb1 C3 38.2(5) .
C15 C14 Yb1 C3 95.3(4) .
C13 C14 Yb1 C3 -19.1(5) .
C19 C14 Yb1 C3 -141.3(5) .
CT01 C14 Yb1 C11 -20.3(2) .
C15 C14 Yb1 C11 36.8(3) .
C13 C14 Yb1 C11 -77.6(4) .
C19 C14 Yb1 C11 160.3(6) .
CT01 C15 Yb1 N2 126.9(3) .
C14 C15 Yb1 N2 69.3(3) .
C11 C15 Yb1 N2 -175.5(4) .
C20 C15 Yb1 N2 -52.1(5) .
C14 C15 Yb1 CT01 -57.6(3) .
C11 C15 Yb1 CT01 57.5(3) .
C20 C15 Yb1 CT01 -179.0(7) .
CT01 C15 Yb1 CT02 -54.5(6) .
C14 C15 Yb1 CT02 -112.1(4) .
C11 C15 Yb1 CT02 3.0(7) .
C20 C15 Yb1 CT02 126.5(4) .
CT01 C15 Yb1 N1 -162.8(3) .
C14 C15 Yb1 N1 139.6(3) .
C11 C15 Yb1 N1 -105.3(4) .
C20 C15 Yb1 N1 18.2(5) .
CT01 C15 Yb1 C5 35.0(7) .
C14 C15 Yb1 C5 -22.6(7) .
C11 C15 Yb1 C5 92.5(7) .
C20 C15 Yb1 C5 -144.0(6) .
CT01 C15 Yb1 C13 20.3(3) .
C14 C15 Yb1 C13 -37.3(3) .
C11 C15 Yb1 C13 77.8(4) .
C20 C15 Yb1 C13 -158.7(6) .
CT01 C15 Yb1 C1 -163.5(6) .
C14 C15 Yb1 C1 138.9(7) .
C11 C15 Yb1 C1 -106.0(8) .
C20 C15 Yb1 C1 17.5(11) .
CT01 C15 Yb1 C12 -19.6(3) .
C14 C15 Yb1 C12 -77.2(3) .
C11 C15 Yb1 C12 37.9(3) .
C20 C15 Yb1 C12 161.4(6) .
CT01 C15 Yb1 C14 57.6(3) .
C11 C15 Yb1 C14 115.1(5) .
C20 C15 Yb1 C14 -121.4(6) .
CT01 C15 Yb1 C4 -15.4(5) .
C14 C15 Yb1 C4 -73.0(4) .
C11 C15 Yb1 C4 42.1(5) .
C20 C15 Yb1 C4 165.6(5) .
CT01 C15 Yb1 C2 -103.9(4) .
C14 C15 Yb1 C2 -161.5(3) .
C11 C15 Yb1 C2 -46.4(5) .
C20 C15 Yb1 C2 77.1(6) .
CT01 C15 Yb1 C3 -59.8(4) .
C14 C15 Yb1 C3 -117.4(3) .
C11 C15 Yb1 C3 -2.3(5) .
C20 C15 Yb1 C3 121.2(5) .
CT01 C15 Yb1 C11 -57.5(3) .
C14 C15 Yb1 C11 -115.1(5) .
C20 C15 Yb1 C11 123.5(7) .
CT02 C4 Yb1 N2 72.2(3) .
C3 C4 Yb1 N2 128.6(3) .
C5 C4 Yb1 N2 14.6(4) .
C9 C4 Yb1 N2 -106.6(6) .
CT02 C4 Yb1 CT01 -158.6(2) .
C3 C4 Yb1 CT01 -102.2(3) .
C5 C4 Yb1 CT01 143.7(3) .
C9 C4 Yb1 CT01 22.5(6) .
C3 C4 Yb1 CT02 56.4(3) .
C5 C4 Yb1 CT02 -57.6(3) .
C9 C4 Yb1 CT02 -178.8(8) .
CT02 C4 Yb1 N1 -17.8(4) .
C3 C4 Yb1 N1 38.6(4) .
C5 C4 Yb1 N1 -75.5(4) .
C9 C4 Yb1 N1 163.3(5) .
CT02 C4 Yb1 C5 57.6(3) .
C3 C4 Yb1 C5 114.0(5) .
C9 C4 Yb1 C5 -121.2(8) .
CT02 C4 Yb1 C13 -178.4(3) .
C3 C4 Yb1 C13 -122.0(3) .
C5 C4 Yb1 C13 124.0(4) .
C9 C4 Yb1 C13 2.8(6) .
CT02 C4 Yb1 C1 20.3(2) .
C3 C4 Yb1 C1 76.7(3) .
C5 C4 Yb1 C1 -37.4(3) .
C9 C4 Yb1 C1 -158.6(7) .
CT02 C4 Yb1 C12 -147.8(3) .
C3 C4 Yb1 C12 -91.4(3) .
C5 C4 Yb1 C12 154.6(4) .
C9 C4 Yb1 C12 33.4(6) .
CT02 C4 Yb1 C14 172.7(2) .
C3 C4 Yb1 C14 -130.9(3) .
C5 C4 Yb1 C14 115.0(3) .
C9 C4 Yb1 C14 -6.2(7) .
CT02 C4 Yb1 C15 -151.1(3) .
C3 C4 Yb1 C15 -94.7(4) .
C5 C4 Yb1 C15 151.3(4) .
C9 C4 Yb1 C15 30.1(7) .
CT02 C4 Yb1 C2 -20.3(2) .
C3 C4 Yb1 C2 36.1(3) .
C5 C4 Yb1 C2 -78.0(4) .
C9 C4 Yb1 C2 160.8(7) .
CT02 C4 Yb1 C3 -56.4(3) .
C5 C4 Yb1 C3 -114.0(5) .
C9 C4 Yb1 C3 124.8(7) .
CT02 C4 Yb1 C11 -128.8(3) .
C3 C4 Yb1 C11 -72.4(3) .
C5 C4 Yb1 C11 173.6(3) .
C9 C4 Yb1 C11 52.4(6) .
CT02 C2 Yb1 N2 -90.3(3) .
C3 C2 Yb1 N2 -147.0(3) .
C1 C2 Yb1 N2 -33.0(3) .
C7 C2 Yb1 N2 87.9(5) .
CT02 C2 Yb1 CT01 99.2(3) .
C3 C2 Yb1 CT01 42.5(4) .
C1 C2 Yb1 CT01 156.5(2) .
C7 C2 Yb1 CT01 -82.5(5) .
C3 C2 Yb1 CT02 -56.7(3) .
C1 C2 Yb1 CT02 57.3(3) .
C7 C2 Yb1 CT02 178.3(6) .
CT02 C2 Yb1 N1 -157.8(3) .
C3 C2 Yb1 N1 145.5(4) .
C1 C2 Yb1 N1 -100.5(3) .
C7 C2 Yb1 N1 20.4(5) .
CT02 C2 Yb1 C5 -20.0(2) .
C3 C2 Yb1 C5 -76.6(4) .
C1 C2 Yb1 C5 37.4(3) .
C7 C2 Yb1 C5 158.3(5) .
CT02 C2 Yb1 C13 55.5(4) .
C3 C2 Yb1 C13 -1.2(5) .
C1 C2 Yb1 C13 112.8(3) .
C7 C2 Yb1 C13 -126.2(5) .
CT02 C2 Yb1 C1 -57.3(3) .
C3 C2 Yb1 C1 -114.0(5) .
C7 C2 Yb1 C1 120.9(6) .
CT02 C2 Yb1 C12 83.3(3) .
C3 C2 Yb1 C12 26.6(4) .
C1 C2 Yb1 C12 140.6(3) .
C7 C2 Yb1 C12 -98.5(5) .
CT02 C2 Yb1 C14 89.7(10) .
C3 C2 Yb1 C14 33.0(11) .
C1 C2 Yb1 C14 147.0(9) .
C7 C2 Yb1 C14 -92.0(10) .
CT02 C2 Yb1 C15 144.3(2) .
C3 C2 Yb1 C15 87.6(4) .
C1 C2 Yb1 C15 -158.4(3) .
C7 C2 Yb1 C15 -37.4(6) .
CT02 C2 Yb1 C4 20.4(2) .
C3 C2 Yb1 C4 -36.3(3) .
C1 C2 Yb1 C4 77.7(3) .
C7 C2 Yb1 C4 -161.4(5) .
CT02 C2 Yb1 C3 56.7(3) .
C1 C2 Yb1 C3 114.0(5) .
C7 C2 Yb1 C3 -125.0(6) .
CT02 C2 Yb1 C11 119.0(2) .
C3 C2 Yb1 C11 62.3(4) .
C1 C2 Yb1 C11 176.3(3) .
C7 C2 Yb1 C11 -62.7(5) .
CT02 C3 Yb1 N2 -13.3(4) .
C2 C3 Yb1 N2 44.7(4) .
C4 C3 Yb1 N2 -71.0(4) .
C8 C3 Yb1 N2 163.7(5) .
CT02 C3 Yb1 CT01 150.0(2) .
C2 C3 Yb1 CT01 -152.1(3) .
C4 C3 Yb1 CT01 92.2(3) .
C8 C3 Yb1 CT01 -33.1(6) .
C2 C3 Yb1 CT02 58.0(3) .
C4 C3 Yb1 CT02 -57.7(3) .
C8 C3 Yb1 CT02 176.9(8) .
CT02 C3 Yb1 N1 -94.0(3) .
C2 C3 Yb1 N1 -36.0(4) .
C4 C3 Yb1 N1 -151.8(3) .
C8 C3 Yb1 N1 82.9(6) .
CT02 C3 Yb1 C5 20.3(2) .
C2 C3 Yb1 C5 78.3(3) .
C4 C3 Yb1 C5 -37.4(3) .
C8 C3 Yb1 C5 -162.8(7) .
CT02 C3 Yb1 C13 121.2(3) .
C2 C3 Yb1 C13 179.2(3) .
C4 C3 Yb1 C13 63.4(3) .
C8 C3 Yb1 C13 -61.9(6) .
CT02 C3 Yb1 C1 -20.3(2) .
C2 C3 Yb1 C1 37.7(3) .
C4 C3 Yb1 C1 -78.0(3) .
C8 C3 Yb1 C1 156.7(7) .
CT02 C3 Yb1 C12 145.5(3) .
C2 C3 Yb1 C12 -156.5(4) .
C4 C3 Yb1 C12 87.8(3) .
C8 C3 Yb1 C12 -37.5(6) .
CT02 C3 Yb1 C14 131.6(3) .
C2 C3 Yb1 C14 -170.4(3) .
C4 C3 Yb1 C14 73.9(4) .
C8 C3 Yb1 C14 -51.5(7) .
CT02 C3 Yb1 C15 175.9(2) .
C2 C3 Yb1 C15 -126.1(3) .
C4 C3 Yb1 C15 118.1(3) .
C8 C3 Yb1 C15 -7.2(7) .
CT02 C3 Yb1 C4 57.7(3) .
C2 C3 Yb1 C4 115.7(5) .
C8 C3 Yb1 C4 -125.3(7) .
CT02 C3 Yb1 C2 -58.0(3) .
C4 C3 Yb1 C2 -115.7(5) .
C8 C3 Yb1 C2 119.0(8) .
CT02 C3 Yb1 C11 174.7(3) .
C2 C3 Yb1 C11 -127.3(3) .
C4 C3 Yb1 C11 116.9(3) .
C8 C3 Yb1 C11 -8.4(6) .
CT01 C11 Yb1 N2 62.0(3) .
C15 C11 Yb1 N2 5.4(4) .
C12 C11 Yb1 N2 118.6(3) .
C16 C11 Yb1 N2 -118.3(4) .
C15 C11 Yb1 CT01 -56.6(3) .
C12 C11 Yb1 CT01 56.6(4) .
C16 C11 Yb1 CT01 179.7(6) .
CT01 C11 Yb1 CT02 -122.05(19) .
C15 C11 Yb1 CT02 -178.6(3) .
C12 C11 Yb1 CT02 -65.5(4) .
C16 C11 Yb1 CT02 57.7(5) .
CT01 C11 Yb1 N1 127.6(3) .
C15 C11 Yb1 N1 71.0(4) .
C12 C11 Yb1 N1 -175.8(4) .
C16 C11 Yb1 N1 -52.7(5) .
CT01 C11 Yb1 C5 -89.3(4) .
C15 C11 Yb1 C5 -145.9(4) .
C12 C11 Yb1 C5 -32.7(5) .
C16 C11 Yb1 C5 90.4(5) .
CT01 C11 Yb1 C13 -20.1(2) .
C15 C11 Yb1 C13 -76.7(4) .
C12 C11 Yb1 C13 36.5(3) .
C16 C11 Yb1 C13 159.6(5) .
CT01 C11 Yb1 C1 -148.8(3) .
C15 C11 Yb1 C1 154.6(4) .
C12 C11 Yb1 C1 -92.2(5) .
C16 C11 Yb1 C1 30.9(6) .
CT01 C11 Yb1 C12 -56.6(4) .
C15 C11 Yb1 C12 -113.2(5) .
C16 C11 Yb1 C12 123.1(6) .
CT01 C11 Yb1 C14 20.2(2) .
C15 C11 Yb1 C14 -36.4(3) .
C12 C11 Yb1 C14 76.8(4) .
C16 C11 Yb1 C14 -160.1(5) .
CT01 C11 Yb1 C15 56.6(3) .
C12 C11 Yb1 C15 113.2(5) .
C16 C11 Yb1 C15 -123.7(6) .
CT01 C11 Yb1 C4 -95.0(3) .
C15 C11 Yb1 C4 -151.6(4) .
C12 C11 Yb1 C4 -38.4(4) .
C16 C11 Yb1 C4 84.7(5) .
CT01 C11 Yb1 C2 -152.6(2) .
C15 C11 Yb1 C2 150.8(3) .
C12 C11 Yb1 C2 -96.0(4) .
C16 C11 Yb1 C2 27.1(5) .
CT01 C11 Yb1 C3 -125.1(2) .
C15 C11 Yb1 C3 178.3(4) .
C12 C11 Yb1 C3 -68.5(4) .
C16 C11 Yb1 C3 54.6(5) .
C13 C12 CT01 C14 -0.2(6) .
C11 C12 CT01 C14 -180.0(5) .
C17 C12 CT01 C14 -115(4) .
Yb1 C12 CT01 C14 89.0(5) .
C13 C12 CT01 C15 -179.9(5) .
C11 C12 CT01 C15 0.3(6) .
C17 C12 CT01 C15 66(5) .
Yb1 C12 CT01 C15 -90.7(5) .
C11 C12 CT01 C13 -179.8(4) .
C17 C12 CT01 C13 -114(5) .
Yb1 C12 CT01 C13 89.2(3) .
C13 C12 CT01 C11 179.8(4) .
C17 C12 CT01 C11 65(5) .
Yb1 C12 CT01 C11 -91.0(2) .
C13 C12 CT01 Yb1 -89.2(3) .
C11 C12 CT01 Yb1 91.0(2) .
C17 C12 CT01 Yb1 156(5) .
C15 C14 CT01 C12 -179.8(5) .
C13 C14 CT01 C12 0.2(6) .
C19 C14 CT01 C12 86(7) .
Yb1 C14 CT01 C12 -89.0(5) .
C13 C14 CT01 C15 180.0(4) .
C19 C14 CT01 C15 -94(7) .
Yb1 C14 CT01 C15 90.8(3) .
C15 C14 CT01 C13 -180.0(4) .
C19 C14 CT01 C13 86(7) .
Yb1 C14 CT01 C13 -89.2(3) .
C15 C14 CT01 C11 0.2(6) .
C13 C14 CT01 C11 -179.8(5) .
C19 C14 CT01 C11 -94(7) .
Yb1 C14 CT01 C11 91.0(5) .
C15 C14 CT01 Yb1 -90.8(3) .
C13 C14 CT01 Yb1 89.2(3) .
C19 C14 CT01 Yb1 175(7) .
C14 C15 CT01 C12 179.8(5) .
C11 C15 CT01 C12 -0.3(6) .
C20 C15 CT01 C12 -103(10) .
Yb1 C15 CT01 C12 90.4(5) .
C11 C15 CT01 C14 179.9(4) .
C20 C15 CT01 C14 77(10) .
Yb1 C15 CT01 C14 -89.4(3) .
C14 C15 CT01 C13 0.0(6) .
C11 C15 CT01 C13 179.9(5) .
C20 C15 CT01 C13 77(10) .
Yb1 C15 CT01 C13 -89.4(5) .
C14 C15 CT01 C11 -179.9(4) .
C20 C15 CT01 C11 -103(10) .
Yb1 C15 CT01 C11 90.7(2) .
C14 C15 CT01 Yb1 89.4(3) .
C11 C15 CT01 Yb1 -90.7(2) .
C20 C15 CT01 Yb1 167(10) .
C14 C13 CT01 C12 -179.9(4) .
C18 C13 CT01 C12 104(6) .
Yb1 C13 CT01 C12 -90.0(3) .
C12 C13 CT01 C14 179.9(4) .
C18 C13 CT01 C14 -76(6) .
Yb1 C13 CT01 C14 89.9(2) .
C12 C13 CT01 C15 179.9(5) .
C14 C13 CT01 C15 0.0(6) .
C18 C13 CT01 C15 -76(6) .
Yb1 C13 CT01 C15 89.9(5) .
C12 C13 CT01 C11 -0.3(6) .
C14 C13 CT01 C11 179.8(5) .
C18 C13 CT01 C11 104(6) .
Yb1 C13 CT01 C11 -90.3(5) .
C12 C13 CT01 Yb1 90.0(3) .
C14 C13 CT01 Yb1 -89.9(2) .
C18 C13 CT01 Yb1 -166(6) .
C15 C11 CT01 C12 179.8(4) .
C16 C11 CT01 C12 -88(6) .
Yb1 C11 CT01 C12 89.4(3) .
C15 C11 CT01 C14 -0.2(6) .
C12 C11 CT01 C14 180.0(5) .
C16 C11 CT01 C14 92(6) .
Yb1 C11 CT01 C14 -90.6(5) .
C12 C11 CT01 C15 -179.8(4) .
C16 C11 CT01 C15 92(6) .
Yb1 C11 CT01 C15 -90.4(2) .
C15 C11 CT01 C13 -179.9(5) .
C12 C11 CT01 C13 0.3(6) .
C16 C11 CT01 C13 -88(6) .
Yb1 C11 CT01 C13 89.7(5) .
C15 C11 CT01 Yb1 90.4(2) .
C12 C11 CT01 Yb1 -89.4(3) .
C16 C11 CT01 Yb1 -18E1(10) .
N2 Yb1 CT01 C12 157.3(3) .
CT02 Yb1 CT01 C12 9.9(3) .
N1 Yb1 CT01 C12 -127.5(3) .
C5 Yb1 CT01 C12 50.7(4) .
C13 Yb1 CT01 C12 71.3(4) .
C1 Yb1 CT01 C12 20.9(6) .
C14 Yb1 CT01 C12 143.5(4) .
C15 Yb1 CT01 C12 -144.9(4) .
C4 Yb1 CT01 C12 24.3(3) .
C2 Yb1 CT01 C12 -32.3(4) .
C3 Yb1 CT01 C12 -9.7(4) .
C11 Yb1 CT01 C12 -72.7(4) .
N2 Yb1 CT01 C14 13.8(3) .
CT02 Yb1 CT01 C14 -133.6(3) .
N1 Yb1 CT01 C14 88.9(3) .
C5 Yb1 CT01 C14 -92.8(4) .
C13 Yb1 CT01 C14 -72.2(4) .
C1 Yb1 CT01 C14 -122.6(6) .
C12 Yb1 CT01 C14 -143.5(4) .
C15 Yb1 CT01 C14 71.6(4) .
C4 Yb1 CT01 C14 -119.2(3) .
C2 Yb1 CT01 C14 -175.9(4) .
C3 Yb1 CT01 C14 -153.3(3) .
C11 Yb1 CT01 C14 143.7(4) .
N2 Yb1 CT01 C15 -57.8(3) .
CT02 Yb1 CT01 C15 154.8(3) .
N1 Yb1 CT01 C15 17.4(3) .
C5 Yb1 CT01 C15 -164.4(4) .
C13 Yb1 CT01 C15 -143.8(4) .
C1 Yb1 CT01 C15 165.8(6) .
C12 Yb1 CT01 C15 144.9(4) .
C14 Yb1 CT01 C15 -71.6(4) .
C4 Yb1 CT01 C15 169.2(3) .
C2 Yb1 CT01 C15 112.6(4) .
C3 Yb1 CT01 C15 135.2(4) .
C11 Yb1 CT01 C15 72.2(4) .
N2 Yb1 CT01 C13 86.0(3) .
CT02 Yb1 CT01 C13 -61.4(3) .
N1 Yb1 CT01 C13 161.2(3) .
C5 Yb1 CT01 C13 -20.6(4) .
C1 Yb1 CT01 C13 -50.4(6) .
C12 Yb1 CT01 C13 -71.3(4) .
C14 Yb1 CT01 C13 72.2(4) .
C15 Yb1 CT01 C13 143.8(4) .
C4 Yb1 CT01 C13 -47.0(3) .
C2 Yb1 CT01 C13 -103.6(4) .
C3 Yb1 CT01 C13 -81.0(3) .
C11 Yb1 CT01 C13 -144.0(4) .
N2 Yb1 CT01 C11 -130.0(3) .
CT02 Yb1 CT01 C11 82.6(2) .
N1 Yb1 CT01 C11 -54.8(3) .
C5 Yb1 CT01 C11 123.4(3) .
C13 Yb1 CT01 C11 144.0(4) .
C1 Yb1 CT01 C11 93.7(6) .
C12 Yb1 CT01 C11 72.7(4) .
C14 Yb1 CT01 C11 -143.7(4) .
C15 Yb1 CT01 C11 -72.2(4) .
C4 Yb1 CT01 C11 97.0(3) .
C2 Yb1 CT01 C11 40.4(3) .
C3 Yb1 CT01 C11 63.0(3) .
C2 C3 CT02 C5 -179.3(6) .
C4 C3 CT02 C5 1.1(7) .
C8 C3 CT02 C5 108(4) .
Yb1 C3 CT02 C5 -89.0(6) .
C2 C3 CT02 C1 0.1(6) .
C4 C3 CT02 C1 -179.5(5) .
C8 C3 CT02 C1 -73(4) .
Yb1 C3 CT02 C1 90.3(5) .
C4 C3 CT02 C2 -179.6(4) .
C8 C3 CT02 C2 -73(4) .
Yb1 C3 CT02 C2 90.2(3) .
C2 C3 CT02 C4 179.6(4) .
C8 C3 CT02 C4 107(4) .
Yb1 C3 CT02 C4 -90.1(3) .
C2 C3 CT02 Yb1 -90.2(3) .
C4 C3 CT02 Yb1 90.1(3) .
C8 C3 CT02 Yb1 -163(4) .
C1 C5 CT02 C3 179.6(6) .
C4 C5 CT02 C3 -1.1(7) .
C10 C5 CT02 C3 -62(8) .
Yb1 C5 CT02 C3 90.0(6) .
C4 C5 CT02 C1 179.3(4) .
C10 C5 CT02 C1 119(8) .
Yb1 C5 CT02 C1 -89.6(2) .
C1 C5 CT02 C2 0.8(6) .
C4 C5 CT02 C2 -179.9(5) .
C10 C5 CT02 C2 119(8) .
Yb1 C5 CT02 C2 -88.8(5) .
C1 C5 CT02 C4 -179.3(4) .
C10 C5 CT02 C4 -61(8) .
Yb1 C5 CT02 C4 91.1(3) .
C1 C5 CT02 Yb1 89.6(2) .
C4 C5 CT02 Yb1 -91.1(3) .
C10 C5 CT02 Yb1 -152(8) .
C5 C1 CT02 C3 -179.6(6) .
C2 C1 CT02 C3 -0.1(6) .
C6 C1 CT02 C3 47(14) .
Yb1 C1 CT02 C3 -91.0(5) .
C2 C1 CT02 C5 179.5(4) .
C6 C1 CT02 C5 -133(14) .
Yb1 C1 CT02 C5 88.6(3) .
C5 C1 CT02 C2 -179.5(4) .
C6 C1 CT02 C2 48(14) .
Yb1 C1 CT02 C2 -90.9(3) .
C5 C1 CT02 C4 1.2(6) .
C2 C1 CT02 C4 -179.3(5) .
C6 C1 CT02 C4 -132(14) .
Yb1 C1 CT02 C4 89.8(5) .
C5 C1 CT02 Yb1 -88.6(3) .
C2 C1 CT02 Yb1 90.9(3) .
C6 C1 CT02 Yb1 138(14) .
C1 C2 CT02 C3 179.9(4) .
C7 C2 CT02 C3 102(5) .
Yb1 C2 CT02 C3 -91.2(3) .
C3 C2 CT02 C5 179.3(6) .
C1 C2 CT02 C5 -0.8(6) .
C7 C2 CT02 C5 -79(5) .
Yb1 C2 CT02 C5 88.1(5) .
C3 C2 CT02 C1 -179.9(4) .
C7 C2 CT02 C1 -78(5) .
Yb1 C2 CT02 C1 88.9(3) .
C3 C2 CT02 C4 -0.6(6) .
C1 C2 CT02 C4 179.3(5) .
C7 C2 CT02 C4 101(5) .
Yb1 C2 CT02 C4 -91.7(5) .
C3 C2 CT02 Yb1 91.2(3) .
C1 C2 CT02 Yb1 -88.9(2) .
C7 C2 CT02 Yb1 -167(5) .
C5 C4 CT02 C3 179.3(4) .
C9 C4 CT02 C3 -95(5) .
Yb1 C4 CT02 C3 91.2(3) .
C3 C4 CT02 C5 -179.3(4) .
C9 C4 CT02 C5 85(5) .
Yb1 C4 CT02 C5 -88.1(3) .
C3 C4 CT02 C1 179.5(5) .
C5 C4 CT02 C1 -1.2(6) .
C9 C4 CT02 C1 84(5) .
Yb1 C4 CT02 C1 -89.3(5) .
C3 C4 CT02 C2 0.6(6) .
C5 C4 CT02 C2 179.9(5) .
C9 C4 CT02 C2 -95(5) .
Yb1 C4 CT02 C2 91.8(5) .
C3 C4 CT02 Yb1 -91.2(3) .
C5 C4 CT02 Yb1 88.1(3) .
C9 C4 CT02 Yb1 173(5) .
N2 Yb1 CT02 C3 169.9(3) .
CT01 Yb1 CT02 C3 -42.1(3) .
N1 Yb1 CT02 C3 94.5(3) .
C5 Yb1 CT02 C3 -144.1(4) .
C13 Yb1 CT02 C3 -70.2(3) .
C1 Yb1 CT02 C3 144.1(4) .
C12 Yb1 CT02 C3 -37.3(3) .
C14 Yb1 CT02 C3 -84.5(4) .
C15 Yb1 CT02 C3 -8.6(5) .
C4 Yb1 CT02 C3 -72.0(4) .
C2 Yb1 CT02 C3 71.5(4) .
C11 Yb1 CT02 C3 -6.6(4) .
N2 Yb1 CT02 C5 -46.1(3) .
CT01 Yb1 CT02 C5 102.0(2) .
N1 Yb1 CT02 C5 -121.4(3) .
C13 Yb1 CT02 C5 73.9(3) .
C1 Yb1 CT02 C5 -71.9(4) .
C12 Yb1 CT02 C5 106.8(3) .
C14 Yb1 CT02 C5 59.5(3) .
C15 Yb1 CT02 C5 135.4(5) .
C4 Yb1 CT02 C5 72.0(4) .
C2 Yb1 CT02 C5 -144.5(4) .
C3 Yb1 CT02 C5 144.1(4) .
C11 Yb1 CT02 C5 137.4(3) .
N2 Yb1 CT02 C1 25.8(3) .
CT01 Yb1 CT02 C1 173.8(3) .
N1 Yb1 CT02 C1 -49.5(3) .
C5 Yb1 CT02 C1 71.9(4) .
C13 Yb1 CT02 C1 145.8(3) .
C12 Yb1 CT02 C1 178.7(3) .
C14 Yb1 CT02 C1 131.4(4) .
C15 Yb1 CT02 C1 -152.7(5) .
C4 Yb1 CT02 C1 143.9(4) .
C2 Yb1 CT02 C1 -72.6(4) .
C3 Yb1 CT02 C1 -144.1(4) .
C11 Yb1 CT02 C1 -150.7(3) .
N2 Yb1 CT02 C2 98.4(3) .
CT01 Yb1 CT02 C2 -113.6(2) .
N1 Yb1 CT02 C2 23.1(3) .
C5 Yb1 CT02 C2 144.5(4) .
C13 Yb1 CT02 C2 -141.6(3) .
C1 Yb1 CT02 C2 72.6(4) .
C12 Yb1 CT02 C2 -108.7(3) .
C14 Yb1 CT02 C2 -156.0(4) .
C15 Yb1 CT02 C2 -80.1(5) .
C4 Yb1 CT02 C2 -143.5(4) .
C3 Yb1 CT02 C2 -71.5(4) .
C11 Yb1 CT02 C2 -78.1(3) .
N2 Yb1 CT02 C4 -118.1(3) .
CT01 Yb1 CT02 C4 29.9(3) .
N1 Yb1 CT02 C4 166.6(3) .
C5 Yb1 CT02 C4 -72.0(4) .
C13 Yb1 CT02 C4 1.9(3) .
C1 Yb1 CT02 C4 -143.9(4) .
C12 Yb1 CT02 C4 34.8(3) .
C14 Yb1 CT02 C4 -12.5(4) .
C15 Yb1 CT02 C4 63.4(5) .
C2 Yb1 CT02 C4 143.5(4) .
C3 Yb1 CT02 C4 72.0(4) .
C11 Yb1 CT02 C4 65.4(3) .
